data_2310684
loop_
_publ_author_name
'Templeton, L.K.'
'Zalkin, A.'
'Templeton, D.H.'

_publ_section_title
;
 Refinement of the Crystal Structure of Mercuric Sulfate Monohydrate
;
_journal_name_full 'Acta Crystallographica (1,1948-23,1967)'
_journal_page_first 933
_journal_page_last 936
_journal_volume 17
_journal_year 1964
_chemical_formula_sum 'H2 Hg O5 S'
_chemical_name_systematic 'Hg S O4 H2 O'
_space_group_IT_number 62
_symmetry_space_group_name_Hall '-P 2n 2a'
_symmetry_space_group_name_H-M 'P m c n'
_cell_angle_alpha 90
_cell_angle_beta 90
_cell_angle_gamma 90
_cell_formula_units_Z 4
_cell_length_a 5.416
_cell_length_b 8.964
_cell_length_c 7.874
_cell_volume 382.275
_citation_journal_id_ASTM ACCRA9
_cod_data_source_file Templeton_ACCRA9_1964_159.cif
_cod_data_source_block H2Hg1O5S1
_cod_original_sg_symbol_Hall '-P 2ac 2n (y,z,x)'
_cod_original_formula_sum 'H2 Hg1 O5 S1'
_cod_database_code 2310684

loop_
_symmetry_equiv_pos_as_xyz
x,y,z
-x,y+1/2,-z+1/2
-x+1/2,-y+1/2,z+1/2
x+1/2,-y,-z
-x,-y,-z
x,-y-1/2,z-1/2
x-1/2,y-1/2,-z-1/2
-x-1/2,y,z

loop_
_atom_site_label
_atom_site_type_symbol
_atom_site_fract_x
_atom_site_fract_y
_atom_site_fract_z
_atom_site_occupancy
_atom_site_U_iso_or_equiv
O2 O-2 -0.026 0.234 -0.12 1 0.0
Hg1 Hg+2 0.25 0.2086 0.1329 1 0.0
O4 O-2 0.25 0.456 0.094 1 0.0
O3 O-2 0.75 0.02 -0.224 1 0.0
S1 S+6 0.75 0.1421 -0.096 1 0.0
O1 O-2 0.75 -0.078 0.075 1 0.0
